data_2106913
loop_
_publ_author_name
'Neidhard, H.'
'Mattes, R.'
'Becher, H.J.'

_publ_section_title
;
 Zur Darstellung und Struktur eines aluminiumhaltigen Borcarbids
;
_journal_name_full 'Acta Crystallographica B (24,1968-38,1982)'
_journal_page_first 315
_journal_page_last 317
_journal_volume 26
_journal_year 1970
_chemical_formula_sum 'C4 Al0.84 B39.82'
_chemical_name_systematic 'Al0.84 B39.82 C4'
_space_group_IT_number 166
_symmetry_space_group_name_Hall '-R 3 2"'
_symmetry_space_group_name_H-M 'R -3 m :H'
_cell_angle_alpha 90
_cell_angle_beta 90
_cell_angle_gamma 120
_cell_formula_units_Z 1
_cell_length_a 5.642
_cell_length_b 5.642
_cell_length_c 12.367
_cell_volume 340.927
_citation_journal_id_ASTM ACBCAR
_cod_data_source_file Neidhard_ACBCAR_1970_588.cif
_cod_data_source_block C4Al0.84B39.82
_cod_original_cell_volume 340.9268
_cod_database_code 2106913

loop_
_symmetry_equiv_pos_as_xyz
x,y,z
-y,x-y,z
-x+y,-x,z
y,x,-z
-x,-x+y,-z
x-y,-y,-z
-x,-y,-z
y,-x+y,-z
x-y,x,-z
-y,-x,z
x,x-y,z
-x+y,y,z
x+2/3,y+1/3,z+1/3
-y+2/3,x-y+1/3,z+1/3
-x+y+2/3,-x+1/3,z+1/3
y+2/3,x+1/3,-z+1/3
-x+2/3,-x+y+1/3,-z+1/3
x-y+2/3,-y+1/3,-z+1/3
-x+2/3,-y+1/3,-z+1/3
y+2/3,-x+y+1/3,-z+1/3
x-y+2/3,x+1/3,-z+1/3
-y+2/3,-x+1/3,z+1/3
x+2/3,x-y+1/3,z+1/3
-x+y+2/3,y+1/3,z+1/3
x+1/3,y+2/3,z+2/3
-y+1/3,x-y+2/3,z+2/3
-x+y+1/3,-x+2/3,z+2/3
y+1/3,x+2/3,-z+2/3
-x+1/3,-x+y+2/3,-z+2/3
x-y+1/3,-y+2/3,-z+2/3
-x+1/3,-y+2/3,-z+2/3
y+1/3,-x+y+2/3,-z+2/3
x-y+1/3,x+2/3,-z+2/3
-y+1/3,-x+2/3,z+2/3
x+1/3,x-y+2/3,z+2/3
-x+y+1/3,y+2/3,z+2/3

loop_
_atom_site_label
_atom_site_type_symbol
_atom_site_fract_x
_atom_site_fract_y
_atom_site_fract_z
_atom_site_occupancy
_atom_site_U_iso_or_equiv
C1 C 0 0 0.3808 0.67 0.0
B1 B 0.1715 -0.1715 0.024 1 0.0
B3 B 0 0 0.5 0.61 0.0
B4 B 0 0 0.3808 0.33 0.0
Al1 Al 0.4546 -0.4546 0.1542 0.05 0.0
B2 B 0.1081 -0.1081 0.8877 1 0.0
